data_7036185
loop_
_publ_author_name
'Chapman, Michael R.'
'Lake, Benjamin R. M.'
'Pask, Christopher M.'
'Nguyen, Bao N.'
'Willans, Charlotte E.'

_publ_section_title
;
 Solid-state structure, solution-state behaviour and catalytic activity of
 electronically divergent C,N-chelating palladium-N-heterocyclic carbene
 complexes.
;
_journal_issue 36
_journal_name_full 'Dalton transactions (Cambridge, England : 2003)'
_journal_page_first 15938
_journal_page_last 15948
_journal_paper_doi 10.1039/c5dt02194d
_journal_volume 44
_journal_year 2015
_chemical_formula_moiety 'C15 H15 N4, Br'
_chemical_formula_sum 'C15 H15 Br N4'
_chemical_formula_weight 331.22
_chemical_name_systematic 1f
_space_group_IT_number 4
_symmetry_cell_setting monoclinic
_symmetry_space_group_name_Hall 'P 2yb'
_symmetry_space_group_name_H-M 'P 1 21 1'
_atom_sites_solution_hydrogens geom
_atom_sites_solution_primary direct
_atom_sites_solution_secondary difmap
_audit_creation_method SHELXL-97
_audit_update_record
;
2015-06-09 deposited with the CCDC.
2015-08-11 downloaded from the CCDC.
;
_cell_angle_alpha 90.00
_cell_angle_beta 98.625(3)
_cell_angle_gamma 90.00
_cell_formula_units_Z 4
_cell_length_a 8.1157(2)
_cell_length_b 16.6921(4)
_cell_length_c 10.8193(3)
_cell_measurement_reflns_used 5384
_cell_measurement_temperature 99.99(10)
_cell_measurement_theta_max 29.9290
_cell_measurement_theta_min 3.5040
_cell_volume 1449.09(7)
_computing_cell_refinement
;
CrysAlisPro, Agilent Technologies,
Version 1.171.36.28e (release 10-06-2013 CrysAlis171 .NET)
(compiled Jun 10 2013,11:58:50)
;
_computing_data_collection
;
CrysAlisPro, Agilent Technologies,
Version 1.171.36.28e (release 10-06-2013 CrysAlis171 .NET)
(compiled Jun 10 2013,11:58:50)
;
_computing_data_reduction
;
CrysAlisPro, Agilent Technologies,
Version 1.171.36.28e (release 10-06-2013 CrysAlis171 .NET)
(compiled Jun 10 2013,11:58:50)
;
_computing_molecular_graphics 'ORTEP-III Version 1.08 (Farrugia, 2005)'
_computing_publication_material
;
enCIFer: A program for viewing, editing and visualising CIFs.
F. H. Allen, O. Johnson, G. P. Shields, B. R. Smith, M. Towler,
J. Applied Cryst., 37, 331-334, 2004
;
_computing_structure_refinement
;
SHELXS-97 (Sheldrick, G. M.    Acta Cryst. (2008). A64, 112)
XSeed (L.J.Barbour, J.Supramol. Chem., 2003, 1, 189.)
;
_computing_structure_solution
;
SHELXS-97 (Sheldrick, G. M.    Acta Cryst. (2008). A64, 112)
XSeed (L.J.Barbour, J.Supramol. Chem., 2003, 1, 189.)
;
_diffrn_ambient_temperature 99.99(10)
_diffrn_detector_area_resol_mean 5.3095
_diffrn_measured_fraction_theta_full 0.995
_diffrn_measured_fraction_theta_max 0.995
_diffrn_measurement_device_type 'SuperNova, Dual, Cu at zero, Atlas'
_diffrn_measurement_method '\w scans'
_diffrn_radiation_monochromator mirror
_diffrn_radiation_source 'SuperNova (Mo) X-ray Source'
_diffrn_radiation_type 'Mo K\a'
_diffrn_radiation_wavelength 0.71073
_diffrn_reflns_av_R_equivalents 0.0322
_diffrn_reflns_av_sigmaI/netI 0.0524
_diffrn_reflns_limit_h_max 10
_diffrn_reflns_limit_h_min -10
_diffrn_reflns_limit_k_max 20
_diffrn_reflns_limit_k_min -22
_diffrn_reflns_limit_l_max 14
_diffrn_reflns_limit_l_min -14
_diffrn_reflns_number 11471
_diffrn_reflns_theta_full 28.70
_diffrn_reflns_theta_max 28.70
_diffrn_reflns_theta_min 2.94
_diffrn_standards_decay_% 0
_diffrn_standards_interval_count 0
_diffrn_standards_interval_time 0
_diffrn_standards_number 0
_exptl_absorpt_coefficient_mu 2.832
_exptl_absorpt_correction_T_max 0.6296
_exptl_absorpt_correction_T_min 0.3688
_exptl_absorpt_correction_type multi-scan
_exptl_absorpt_process_details
;
CrysAlisPro, Agilent Technologies,
Version 1.171.36.32 (release 02-08-2013 CrysAlis171 .NET)
(compiled Aug  2 2013,16:46:58)
Empirical absorption correction using spherical harmonics,
 implemented in SCALE3 ABSPACK scaling algorithm.
;
_exptl_crystal_colour colourless
_exptl_crystal_density_diffrn 1.518
_exptl_crystal_density_method 'not measured'
_exptl_crystal_description block
_exptl_crystal_F_000 672
_exptl_crystal_size_max 0.44
_exptl_crystal_size_mid 0.23
_exptl_crystal_size_min 0.18
_refine_diff_density_max 1.829
_refine_diff_density_min -0.479
_refine_diff_density_rms 0.089
_refine_ls_abs_structure_details 'Flack H D (1983), Acta Cryst. A39, 876-881'
_refine_ls_abs_structure_Flack 0.377(8)
_refine_ls_extinction_method none
_refine_ls_goodness_of_fit_ref 1.054
_refine_ls_hydrogen_treatment constr
_refine_ls_matrix_type full
_refine_ls_number_parameters 362
_refine_ls_number_reflns 6309
_refine_ls_number_restraints 1
_refine_ls_restrained_S_all 1.054
_refine_ls_R_factor_all 0.0417
_refine_ls_R_factor_gt 0.0363
_refine_ls_shift/su_max 0.001
_refine_ls_shift/su_mean 0.000
_refine_ls_structure_factor_coef Fsqd
_refine_ls_weighting_details 'calc w=1/[\s^2^(Fo^2^)+(0.0374P)^2^+0.0740P] where P=(Fo^2^+2Fc^2^)/3'
_refine_ls_weighting_scheme calc
_refine_ls_wR_factor_gt 0.0765
_refine_ls_wR_factor_ref 0.0790
_reflns_number_gt 5815
_reflns_number_total 6309
_reflns_threshold_expression >2sigma(I)
_cod_data_source_file c5dt02194d2.cif
_cod_data_source_block mrc029
_cod_depositor_comments 'Adding full bibliography for 7036182--7036191.cif.'
_cod_original_cell_volume 1449.09(6)
_cod_original_sg_symbol_H-M 'P 21'
_cod_database_code 7036185

loop_
_symmetry_equiv_pos_as_xyz
'x, y, z'
'-x, y+1/2, -z'

loop_
_atom_site_label
_atom_site_type_symbol
_atom_site_fract_x
_atom_site_fract_y
_atom_site_fract_z
_atom_site_U_iso_or_equiv
_atom_site_adp_type
_atom_site_occupancy
_atom_site_symmetry_multiplicity
_atom_site_calc_flag
_atom_site_refinement_flags
Br1 Br 0.01660(4) 0.164970(17) 0.62260(3) 0.01798(8) Uani 1 1 d .
Br2 Br 0.08901(4) 0.319780(19) 0.14240(3) 0.01800(9) Uani 1 1 d .
N1 N 0.4972(4) 0.3248(2) 0.7404(3) 0.0203(6) Uani 1 1 d .
N2 N 0.1797(4) 0.38854(17) 0.7140(3) 0.0165(6) Uani 1 1 d .
N3 N 0.0747(4) 0.43639(17) 0.5338(3) 0.0144(6) Uani 1 1 d .
N4 N -0.2706(4) 0.45252(19) 0.5042(3) 0.0238(7) Uani 1 1 d .
N5 N 0.4289(4) 0.13624(18) 0.2284(3) 0.0226(7) Uani 1 1 d .
N6 N 0.1101(4) 0.08319(17) 0.2043(3) 0.0169(6) Uani 1 1 d .
N7 N 0.0008(4) 0.04578(16) 0.0185(3) 0.0154(6) Uani 1 1 d .
N8 N -0.3474(5) 0.0294(2) -0.0171(3) 0.0231(8) Uani 1 1 d .
C1 C 0.6618(4) 0.3105(2) 0.7612(4) 0.0213(8) Uani 1 1 d .
H1 H 0.7223 0.3152 0.6929 0.026 Uiso 1 1 calc R
C2 C 0.7477(5) 0.2894(2) 0.8759(4) 0.0226(8) Uani 1 1 d .
H2 H 0.8644 0.2800 0.8858 0.027 Uiso 1 1 calc R
C3 C 0.6622(6) 0.2819(2) 0.9765(4) 0.0259(9) Uani 1 1 d .
H3 H 0.7188 0.2677 1.0568 0.031 Uiso 1 1 calc R
C4 C 0.4909(5) 0.2958(2) 0.9575(4) 0.0224(9) Uani 1 1 d .
H4 H 0.4275 0.2901 1.0240 0.027 Uiso 1 1 calc R
C5 C 0.4150(4) 0.3181(2) 0.8383(3) 0.0174(7) Uani 1 1 d .
C6 C 0.2283(4) 0.3308(2) 0.8149(3) 0.0174(8) Uani 1 1 d .
H6A H 0.1722 0.2790 0.7927 0.021 Uiso 1 1 calc R
H6B H 0.1910 0.3505 0.8925 0.021 Uiso 1 1 calc R
C7 C 0.0921(5) 0.3700(2) 0.6030(3) 0.0160(7) Uani 1 1 d .
H7 H 0.0496 0.3185 0.5779 0.019 Uiso 1 1 calc R
C8 C 0.2204(4) 0.4689(2) 0.7154(3) 0.0178(7) Uani 1 1 d .
H8 H 0.2826 0.4976 0.7825 0.021 Uiso 1 1 calc R
C9 C 0.1544(5) 0.4988(2) 0.6025(3) 0.0176(7) Uani 1 1 d .
H9 H 0.1615 0.5527 0.5755 0.021 Uiso 1 1 calc R
C10 C -0.0211(5) 0.4427(2) 0.4073(3) 0.0178(8) Uani 1 1 d .
H10A H 0.0211 0.4022 0.3529 0.021 Uiso 1 1 calc R
H10B H -0.0018 0.4962 0.3729 0.021 Uiso 1 1 calc R
C11 C -0.2049(5) 0.4307(2) 0.4033(3) 0.0168(8) Uani 1 1 d .
C12 C -0.2983(5) 0.4008(2) 0.2956(4) 0.0223(8) Uani 1 1 d .
H12 H -0.2457 0.3851 0.2266 0.027 Uiso 1 1 calc R
C13 C -0.4707(5) 0.3939(2) 0.2897(4) 0.0260(9) Uani 1 1 d .
H13 H -0.5383 0.3742 0.2167 0.031 Uiso 1 1 calc R
C14 C -0.5403(5) 0.4168(3) 0.3938(4) 0.0252(9) Uani 1 1 d .
H14 H -0.6571 0.4129 0.3938 0.030 Uiso 1 1 calc R
C15 C -0.4368(6) 0.4452(3) 0.4975(4) 0.0302(11) Uani 1 1 d .
H15 H -0.4859 0.4604 0.5684 0.036 Uiso 1 1 calc R
C16 C 0.5900(5) 0.1564(2) 0.2388(4) 0.0264(9) Uani 1 1 d .
H16 H 0.6474 0.1451 0.1705 0.032 Uiso 1 1 calc R
C17 C 0.6776(6) 0.1926(2) 0.3431(5) 0.0304(10) Uani 1 1 d .
H17 H 0.7917 0.2064 0.3463 0.037 Uiso 1 1 calc R
C18 C 0.5929(6) 0.2085(3) 0.4443(4) 0.0325(11) Uani 1 1 d .
H18 H 0.6493 0.2326 0.5183 0.039 Uiso 1 1 calc R
C19 C 0.4289(6) 0.1889(2) 0.4349(4) 0.0254(9) Uani 1 1 d .
H19 H 0.3685 0.1997 0.5018 0.030 Uiso 1 1 calc R
C20 C 0.3510(5) 0.1528(2) 0.3259(3) 0.0169(8) Uani 1 1 d .
C21 C 0.1675(5) 0.1335(2) 0.3128(3) 0.0204(8) Uani 1 1 d .
H21A H 0.1449 0.1057 0.3893 0.025 Uiso 1 1 calc R
H21B H 0.1033 0.1841 0.3055 0.025 Uiso 1 1 calc R
C22 C 0.0270(5) 0.1089(2) 0.0959(3) 0.0167(7) Uani 1 1 d .
H22 H -0.0075 0.1625 0.0768 0.020 Uiso 1 1 calc R
C23 C 0.1389(5) 0.0022(2) 0.1965(3) 0.0197(8) Uani 1 1 d .
H23 H 0.1951 -0.0309 0.2608 0.024 Uiso 1 1 calc R
C24 C 0.0714(4) -0.0215(2) 0.0792(3) 0.0167(7) Uani 1 1 d .
H24 H 0.0727 -0.0740 0.0458 0.020 Uiso 1 1 calc R
C25 C -0.0914(5) 0.0466(2) -0.1084(4) 0.0168(8) Uani 1 1 d .
H25A H -0.0723 -0.0047 -0.1499 0.020 Uiso 1 1 calc R
H25B H -0.0475 0.0902 -0.1563 0.020 Uiso 1 1 calc R
C26 C -0.2763(5) 0.0585(2) -0.1118(3) 0.0160(8) Uani 1 1 d .
C27 C -0.3675(5) 0.0964(2) -0.2154(4) 0.0199(8) Uani 1 1 d .
H27 H -0.3130 0.1167 -0.2806 0.024 Uiso 1 1 calc R
C28 C -0.5373(5) 0.1038(2) -0.2216(4) 0.0262(9) Uani 1 1 d .
H28 H -0.6022 0.1283 -0.2918 0.031 Uiso 1 1 calc R
C29 C -0.6118(5) 0.0749(3) -0.1234(4) 0.0276(9) Uani 1 1 d .
H29 H -0.7285 0.0803 -0.1238 0.033 Uiso 1 1 calc R
C30 C -0.5126(6) 0.0379(3) -0.0248(4) 0.0279(10) Uani 1 1 d .
H30 H -0.5647 0.0174 0.0416 0.034 Uiso 1 1 calc R

loop_
_atom_site_aniso_label
_atom_site_aniso_U_11
_atom_site_aniso_U_22
_atom_site_aniso_U_33
_atom_site_aniso_U_23
_atom_site_aniso_U_13
_atom_site_aniso_U_12
Br1 0.02121(18) 0.01498(15) 0.01780(16) 0.00025(13) 0.00307(13) -0.00304(15)
Br2 0.02016(18) 0.01637(15) 0.01722(16) -0.00125(15) 0.00196(13) 0.00174(15)
N1 0.0193(15) 0.0239(15) 0.0178(14) -0.0014(15) 0.0033(12) -0.0052(16)
N2 0.0171(16) 0.0157(14) 0.0160(15) -0.0016(12) 0.0000(13) 0.0012(12)
N3 0.0123(15) 0.0157(14) 0.0155(15) -0.0015(12) 0.0026(12) -0.0008(12)
N4 0.0187(17) 0.0349(19) 0.0182(17) -0.0001(14) 0.0038(14) 0.0009(15)
N5 0.0214(17) 0.0224(15) 0.0235(17) -0.0025(13) 0.0021(14) 0.0009(13)
N6 0.0178(16) 0.0189(15) 0.0142(15) 0.0003(12) 0.0029(12) -0.0027(13)
N7 0.0178(15) 0.0152(14) 0.0128(15) -0.0015(12) 0.0014(12) -0.0017(13)
N8 0.0215(19) 0.0330(19) 0.0154(17) -0.0021(14) 0.0046(14) -0.0014(15)
C1 0.0161(17) 0.0222(19) 0.0262(19) -0.0049(16) 0.0052(14) -0.0013(16)
C2 0.0120(18) 0.0196(17) 0.034(2) -0.0032(16) -0.0034(16) -0.0025(15)
C3 0.029(2) 0.0236(19) 0.022(2) 0.0020(16) -0.0055(18) -0.0008(18)
C4 0.022(2) 0.028(2) 0.0165(19) -0.0026(15) 0.0029(16) -0.0027(17)
C5 0.0248(18) 0.0107(13) 0.0167(16) -0.0023(16) 0.0026(14) -0.0021(17)
C6 0.0134(17) 0.0238(19) 0.0147(15) 0.0029(15) 0.0011(13) -0.0014(15)
C7 0.017(2) 0.0154(17) 0.0160(17) 0.0001(14) 0.0025(14) -0.0027(14)
C8 0.0140(17) 0.0194(17) 0.0200(18) -0.0060(14) 0.0028(14) -0.0037(15)
C9 0.0190(19) 0.0147(16) 0.0198(18) -0.0044(14) 0.0051(15) -0.0003(15)
C10 0.022(2) 0.0205(19) 0.0105(16) 0.0015(15) 0.0013(15) -0.0012(15)
C11 0.023(2) 0.0127(15) 0.0152(18) 0.0016(14) 0.0037(15) 0.0026(15)
C12 0.027(2) 0.0217(18) 0.0169(18) -0.0041(15) 0.0000(16) 0.0007(16)
C13 0.023(2) 0.026(2) 0.027(2) -0.0057(17) -0.0033(18) 0.0046(17)
C14 0.0160(19) 0.029(2) 0.030(2) 0.0063(18) 0.0034(17) -0.0018(17)
C15 0.025(2) 0.046(3) 0.020(2) 0.0060(19) 0.0088(18) 0.003(2)
C16 0.026(2) 0.018(2) 0.036(2) -0.0006(18) 0.0077(17) 0.0025(18)
C17 0.024(2) 0.0183(18) 0.047(3) -0.0009(18) -0.001(2) 0.0002(17)
C18 0.030(3) 0.034(2) 0.029(3) -0.009(2) -0.010(2) -0.004(2)
C19 0.034(3) 0.022(2) 0.019(2) -0.0042(15) -0.0007(18) -0.0007(17)
C20 0.0171(18) 0.0158(18) 0.0163(17) 0.0004(14) -0.0022(14) 0.0023(15)
C21 0.025(2) 0.0228(17) 0.0137(17) -0.0042(14) 0.0036(15) 0.0007(16)
C22 0.018(2) 0.0157(17) 0.0163(17) 0.0007(14) 0.0008(15) -0.0016(15)
C23 0.024(2) 0.0190(17) 0.0167(17) 0.0051(14) 0.0044(15) -0.0020(16)
C24 0.0187(18) 0.0121(15) 0.0199(18) -0.0004(14) 0.0046(14) -0.0013(14)
C25 0.015(2) 0.0208(19) 0.0144(18) 0.0026(15) 0.0004(14) 0.0018(15)
C26 0.0193(19) 0.0123(15) 0.0161(18) -0.0057(14) 0.0019(15) -0.0026(15)
C27 0.018(2) 0.0180(18) 0.023(2) 0.0026(15) 0.0019(16) -0.0026(16)
C28 0.023(2) 0.026(2) 0.027(2) -0.0022(17) -0.0044(17) 0.0022(17)
C29 0.017(2) 0.037(2) 0.029(2) -0.0074(18) 0.0020(17) -0.0019(18)
C30 0.024(2) 0.039(2) 0.022(2) -0.0062(18) 0.0077(18) -0.009(2)

loop_
_atom_type_symbol
_atom_type_description
_atom_type_scat_dispersion_real
_atom_type_scat_dispersion_imag
_atom_type_scat_source
C C 0.0033 0.0016 'International Tables Vol C Tables 4.2.6.8 and 6.1.1.4'
H H 0.0000 0.0000 'International Tables Vol C Tables 4.2.6.8 and 6.1.1.4'
N N 0.0061 0.0033 'International Tables Vol C Tables 4.2.6.8 and 6.1.1.4'
Br Br -0.2901 2.4595 'International Tables Vol C Tables 4.2.6.8 and 6.1.1.4'

loop_
_geom_angle_atom_site_label_1
_geom_angle_atom_site_label_2
_geom_angle_atom_site_label_3
_geom_angle
C5 N1 C1 117.0(3)
C7 N2 C8 109.2(3)
C7 N2 C6 124.4(3)
C8 N2 C6 126.4(3)
C7 N3 C9 108.8(3)
C7 N3 C10 125.3(3)
C9 N3 C10 125.8(3)
C11 N4 C15 116.8(4)
C20 N5 C16 116.9(3)
C22 N6 C23 109.4(3)
C22 N6 C21 125.4(3)
C23 N6 C21 125.2(3)
C22 N7 C24 109.0(3)
C22 N7 C25 126.1(3)
C24 N7 C25 124.9(3)
C30 N8 C26 117.1(4)
N1 C1 C2 123.7(3)
N1 C1 H1 118.2
C2 C1 H1 118.2
C1 C2 C3 119.2(4)
C1 C2 H2 120.4
C3 C2 H2 120.4
C2 C3 C4 118.5(4)
C2 C3 H3 120.8
C4 C3 H3 120.8
C5 C4 C3 118.3(4)
C5 C4 H4 120.9
C3 C4 H4 120.9
N1 C5 C4 123.4(3)
N1 C5 C6 117.5(3)
C4 C5 C6 119.0(3)
N2 C6 C5 111.6(3)
N2 C6 H6A 109.3
C5 C6 H6A 109.3
N2 C6 H6B 109.3
C5 C6 H6B 109.3
H6A C6 H6B 108.0
N3 C7 N2 108.0(3)
N3 C7 H7 126.0
N2 C7 H7 126.0
C9 C8 N2 106.6(3)
C9 C8 H8 126.7
N2 C8 H8 126.7
C8 C9 N3 107.3(3)
C8 C9 H9 126.3
N3 C9 H9 126.3
N3 C10 C11 113.7(3)
N3 C10 H10A 108.8
C11 C10 H10A 108.8
N3 C10 H10B 108.8
C11 C10 H10B 108.8
H10A C10 H10B 107.7
N4 C11 C12 123.4(4)
N4 C11 C10 117.2(3)
C12 C11 C10 119.3(3)
C11 C12 C13 119.1(4)
C11 C12 H12 120.4
C13 C12 H12 120.4
C14 C13 C12 117.9(4)
C14 C13 H13 121.1
C12 C13 H13 121.1
C15 C14 C13 118.9(4)
C15 C14 H14 120.6
C13 C14 H14 120.6
N4 C15 C14 123.9(4)
N4 C15 H15 118.1
C14 C15 H15 118.1
N5 C16 C17 123.7(4)
N5 C16 H16 118.1
C17 C16 H16 118.1
C16 C17 C18 118.0(4)
C16 C17 H17 121.0
C18 C17 H17 121.0
C19 C18 C17 119.1(4)
C19 C18 H18 120.5
C17 C18 H18 120.5
C18 C19 C20 118.9(4)
C18 C19 H19 120.6
C20 C19 H19 120.6
N5 C20 C19 123.4(4)
N5 C20 C21 117.3(3)
C19 C20 C21 119.2(3)
N6 C21 C20 112.9(3)
N6 C21 H21A 109.0
C20 C21 H21A 109.0
N6 C21 H21B 109.0
C20 C21 H21B 109.0
H21A C21 H21B 107.8
N6 C22 N7 107.9(3)
N6 C22 H22 126.1
N7 C22 H22 126.1
C24 C23 N6 107.1(3)
C24 C23 H23 126.5
N6 C23 H23 126.5
C23 C24 N7 106.7(3)
C23 C24 H24 126.7
N7 C24 H24 126.7
N7 C25 C26 113.0(3)
N7 C25 H25A 109.0
C26 C25 H25A 109.0
N7 C25 H25B 109.0
C26 C25 H25B 109.0
H25A C25 H25B 107.8
N8 C26 C27 122.7(4)
N8 C26 C25 118.3(3)
C27 C26 C25 119.0(4)
C28 C27 C26 119.1(4)
C28 C27 H27 120.5
C26 C27 H27 120.5
C27 C28 C29 118.7(4)
C27 C28 H28 120.6
C29 C28 H28 120.6
C30 C29 C28 118.4(4)
C30 C29 H29 120.8
C28 C29 H29 120.8
N8 C30 C29 123.9(4)
N8 C30 H30 118.0
C29 C30 H30 118.0

loop_
_geom_bond_atom_site_label_1
_geom_bond_atom_site_label_2
_geom_bond_distance
N1 C5 1.339(4)
N1 C1 1.342(5)
N2 C7 1.336(5)
N2 C8 1.382(4)
N2 C6 1.466(4)
N3 C7 1.334(4)
N3 C9 1.383(4)
N3 C10 1.472(4)
N4 C11 1.335(5)
N4 C15 1.346(5)
N5 C20 1.337(5)
N5 C16 1.339(5)
N6 C22 1.333(5)
N6 C23 1.376(5)
N6 C21 1.462(5)
N7 C22 1.343(5)
N7 C24 1.381(4)
N7 C25 1.462(5)
N8 C30 1.338(5)
N8 C26 1.340(5)
C1 C2 1.375(5)
C1 H1 0.9500
C2 C3 1.381(6)
C2 H2 0.9500
C3 C4 1.394(6)
C3 H3 0.9500
C4 C5 1.393(5)
C4 H4 0.9500
C5 C6 1.513(5)
C6 H6A 0.9900
C6 H6B 0.9900
C7 H7 0.9500
C8 C9 1.353(5)
C8 H8 0.9500
C9 H9 0.9500
C10 C11 1.500(5)
C10 H10A 0.9900
C10 H10B 0.9900
C11 C12 1.385(5)
C12 C13 1.396(6)
C12 H12 0.9500
C13 C14 1.387(6)
C13 H13 0.9500
C14 C15 1.380(6)
C14 H14 0.9500
C15 H15 0.9500
C16 C17 1.380(6)
C16 H16 0.9500
C17 C18 1.402(7)
C17 H17 0.9500
C18 C19 1.360(6)
C18 H18 0.9500
C19 C20 1.390(5)
C19 H19 0.9500
C20 C21 1.510(5)
C21 H21A 0.9900
C21 H21B 0.9900
C22 H22 0.9500
C23 C24 1.363(5)
C23 H23 0.9500
C24 H24 0.9500
C25 C26 1.509(5)
C25 H25A 0.9900
C25 H25B 0.9900
C26 C27 1.399(5)
C27 C28 1.375(6)
C27 H27 0.9500
C28 C29 1.386(6)
C28 H28 0.9500
C29 C30 1.382(6)
C29 H29 0.9500
C30 H30 0.9500
